data_1535502
loop_
_publ_author_name
'Hoffmann, S.'
'Faessler, T.F.'
'Hoch, C.'
'Roehr, C.'

_publ_section_title
;
 Alkali metal tetrelide-tetrelates: "double salts" with (E4)(4-) Zintl
 anions (E = Si, Ge) and the first dimeric cyclotrisilicate ions (Si6
 O17)(10-)
;
_journal_name_full 'Angew. Chem. Int. ed.'
_journal_page_first 4398
_journal_page_last 4400
_journal_volume 40
_journal_year 2001
_chemical_formula_sum 'Cs10 O9 Si7'
_chemical_name_systematic 'Cs10 (Si4) (Si3 O9)'
_space_group_IT_number 13
_symmetry_space_group_name_Hall '-P 2yc'
_symmetry_space_group_name_H-M 'P 1 2/c 1'
_cell_angle_alpha 90
_cell_angle_beta 93.53
_cell_angle_gamma 90
_cell_formula_units_Z 4
_cell_length_a 14.877
_cell_length_b 8.193
_cell_length_c 23.616
_cell_volume 2873.028
_citation_journal_id_ASTM ACIEF5
_cod_data_source_file Hoffmann_ACIEF5_2001_289.cif
_cod_data_source_block Cs10O9Si7
_cod_database_code 1535502

loop_
_symmetry_equiv_pos_as_xyz
x,y,z
-x,y,-z+1/2
-x,-y,-z
x,-y,z-1/2

loop_
_atom_site_label
_atom_site_type_symbol
_atom_site_fract_x
_atom_site_fract_y
_atom_site_fract_z
_atom_site_occupancy
_atom_site_U_iso_or_equiv
O4 O-2 0.0774 -0.019 0.7264 1 0.0
Cs6 Cs+1 0.64854 -0.3683 0.69025 1 0.0
O8 O-2 0.5721 0.283 0.6517 1 0.0
Si4 Si-1 0.6749 -0.2124 0.5317 1 0.0
Si7 Si+4 0.5 -0.0975 0.75 1 0.0
Cs7 Cs+1 0.8824 -0.373 0.95648 1 0.0
Cs1 Cs+1 0.78231 0.0393 0.65986 1 0.0
Cs2 Cs+1 0.72346 -0.0376 0.82033 1 0.0
Cs8 Cs+1 0.03029 0.041 0.59433 1 0.0
Cs3 Cs+1 0.84664 0.3821 0.79826 1 0.0
Si2 Si-1 0.7458 -0.244 0.4428 1 0.0
O9 O-2 0.4247 0.023 0.7782 1 0.0
Cs5 Cs+1 0.90939 0.5373 0.64932 1 0.0
O2 O-2 1.0908 -0.273 0.6565 1 0.0
O6 O-2 0.5477 -0.201 0.7997 1 0.0
Cs9 Cs+1 0.48219 -0.0041 0.5934 1 0.0
Si3 Si-1 0.84 -0.2202 0.528 1 0.0
Si1 Si-1 0.7523 0.0128 0.4933 1 0.0
O1 O-2 0.9577 0.216 0.696 1 0.0
Si8 Si+4 0.5868 0.2267 0.7169 1 0.0
Si6 Si+4 1.091 -0.2186 0.7223 1 0.0
Cs10 Cs+1 0.6205 0.3619 0.53766 1 0.0
Cs4 Cs+1 0.59773 -0.5231 0.84652 1 0.0
O5 O-2 0 -0.288 0.75 1 0.0
Si5 Si+4 0 0.1077 0.75 1 0.0
O10 O-2 0.5 0.302 0.75 1 0.0
O3 O-2 1.1772 -0.269 0.7625 1 0.0
O7 O-2 0.6775 0.282 0.7482 1 0.0
